data_7251149
loop_
_publ_author_name
'Dietl, Martin C.'
'H\"u\&sler, Christopher'
'Scherr, Matthias'
'Frederiksen, Zo\'e M.'
'Graf, J\"urgen'
'Rominger, Frank'
'Rudolph, Matthias'
'Caligiuri, Isabella'
'Tripodi, Laura'
'Rizzolio, Flavio'
'Scattolin, Thomas'
'Hashmi, A. Stephen K.'

_publ_section_title
;
 Synthesis of azulenyl-substituted gold(i)-carbene complexes and
 investigation of their anticancer activity
;
_journal_issue 49
_journal_name_full 'RSC Advances'
_journal_page_first 41260
_journal_page_last 41269
_journal_paper_doi 10.1039/D5RA07020A
_journal_volume 15
_journal_year 2025
_chemical_formula_sum 'C31 H22 Au Cl F N O2'
_chemical_formula_weight 691.91
_space_group_crystal_system monoclinic
_space_group_IT_number 14
_space_group_name_Hall '-P 2ybc'
_space_group_name_H-M_alt 'P 1 21/c 1'
_atom_sites_solution_hydrogens geom
_audit_creation_method SHELXL-2019/3
_audit_update_record
;
2025-05-07 deposited with the CCDC.	2025-10-07 downloaded from the CCDC.
;
_cell_angle_alpha 90
_cell_angle_beta 110.4578(12)
_cell_angle_gamma 90
_cell_formula_units_Z 4
_cell_length_a 12.9318(6)
_cell_length_b 13.3667(6)
_cell_length_c 15.7531(7)
_cell_measurement_reflns_used 4307
_cell_measurement_temperature 200(2)
_cell_measurement_theta_max 19.74
_cell_measurement_theta_min 2.33
_cell_volume 2551.3(2)
_computing_cell_refinement 'Bruker SAINT'
_computing_data_collection 'Bruker APEX2'
_computing_data_reduction 'Bruker SAINT'
_computing_molecular_graphics 'Bruker SHELXTL'
_computing_publication_material 'Bruker SHELXTL'
_computing_structure_refinement 'SHELXL-2019/2 (Sheldrick, 2019)'
_computing_structure_solution 'SHELXT-2014 (Sheldrick 2014)'
_diffrn_ambient_temperature 200(2)
_diffrn_measured_fraction_theta_full 0.999
_diffrn_measured_fraction_theta_max 0.999
_diffrn_measurement_device_type 'Bruker APEX-II Quazar area detector'
_diffrn_measurement_method '\f and \w scans'
_diffrn_radiation_type MoK\a
_diffrn_radiation_wavelength 0.71073
_diffrn_reflns_av_R_equivalents 0.1145
_diffrn_reflns_av_unetI/netI 0.0649
_diffrn_reflns_Laue_measured_fraction_full 0.999
_diffrn_reflns_Laue_measured_fraction_max 0.999
_diffrn_reflns_limit_h_max 15
_diffrn_reflns_limit_h_min -15
_diffrn_reflns_limit_k_max 15
_diffrn_reflns_limit_k_min -15
_diffrn_reflns_limit_l_max 18
_diffrn_reflns_limit_l_min -18
_diffrn_reflns_number 39986
_diffrn_reflns_point_group_measured_fraction_full 0.999
_diffrn_reflns_point_group_measured_fraction_max 0.999
_diffrn_reflns_theta_full 25.056
_diffrn_reflns_theta_max 25.056
_diffrn_reflns_theta_min 1.681
_diffrn_source 'ImuS microsource'
_exptl_absorpt_coefficient_mu 5.908
_exptl_absorpt_correction_T_max 0.8877
_exptl_absorpt_correction_T_min 0.7486
_exptl_absorpt_correction_type multi-scan
_exptl_absorpt_process_details
;
Sheldrick, G. M. (2008). <i>SADABS</i>. University of G\"ottingen, Germany.
;
_exptl_crystal_colour green
_exptl_crystal_density_diffrn 1.801
_exptl_crystal_description stick
_exptl_crystal_F_000 1344
_exptl_crystal_size_max 0.078
_exptl_crystal_size_mid 0.035
_exptl_crystal_size_min 0.026
_refine_diff_density_max 1.014
_refine_diff_density_min -0.749
_refine_diff_density_rms 0.145
_refine_ls_extinction_method none
_refine_ls_goodness_of_fit_ref 1.032
_refine_ls_hydrogen_treatment constr
_refine_ls_matrix_type full
_refine_ls_number_parameters 336
_refine_ls_number_reflns 4513
_refine_ls_number_restraints 0
_refine_ls_restrained_S_all 1.032
_refine_ls_R_factor_all 0.0649
_refine_ls_R_factor_gt 0.0368
_refine_ls_shift/su_max 0.001
_refine_ls_shift/su_mean 0.000
_refine_ls_structure_factor_coef Fsqd
_refine_ls_weighting_details 'w=1/[\s^2^(Fo^2^)+(0.0215P)^2^] where P=(Fo^2^+2Fc^2^)/3'
_refine_ls_weighting_scheme calc
_refine_ls_wR_factor_gt 0.0611
_refine_ls_wR_factor_ref 0.0686
_reflns_Friedel_coverage 0.000
_reflns_number_gt 3213
_reflns_number_total 4513
_reflns_threshold_expression 'I > 2\s(I)'
_cod_data_source_file d5ra07020a2.cif
_cod_data_source_block mad2
_cod_original_sg_symbol_H-M 'P 21/c'
_cod_database_code 7251149
_shelx_shelxl_version_number 2019/3
_shelx_space_group_comment
; 
The symmetry employed for this shelxl refinement is uniquely defined 
by the following loop, which should always be used as a source of 
symmetry information in preference to the above space-group names. 
They are only intended as comments. 
;
_shelx_estimated_absorpt_t_min 0.656
_shelx_estimated_absorpt_t_max 0.862

loop_
_space_group_symop_operation_xyz
'x, y, z'
'-x, y+1/2, -z+1/2'
'-x, -y, -z'
'x, -y-1/2, z-1/2'

loop_
_atom_site_label
_atom_site_type_symbol
_atom_site_fract_x
_atom_site_fract_y
_atom_site_fract_z
_atom_site_U_iso_or_equiv
_atom_site_adp_type
_atom_site_occupancy
_atom_site_site_symmetry_order
_atom_site_calc_flag
_atom_site_refinement_flags_posn
_atom_site_refinement_flags_adp
_atom_site_refinement_flags_occupancy
_atom_site_disorder_assembly
_atom_site_disorder_group
Au1 Au 0.09220(2) 0.56957(2) 0.57876(2) 0.02971(9) Uani 1 1 d . . . . .
Cl1 Cl -0.02824(14) 0.55571(15) 0.65190(11) 0.0459(5) Uani 1 1 d . . . . .
C1 C 0.2017(5) 0.5788(5) 0.5223(4) 0.0305(16) Uani 1 1 d . . . . .
N2 N 0.2694(4) 0.5824(4) 0.4903(3) 0.0291(13) Uani 1 1 d . . . . .
C11 C 0.3455(5) 0.5750(5) 0.4444(4) 0.0273(15) Uani 1 1 d . . . . .
C12 C 0.4303(5) 0.6468(5) 0.4670(4) 0.0236(15) Uani 1 1 d . . . . .
C13 C 0.4499(5) 0.7260(5) 0.5291(4) 0.0265(15) Uani 1 1 d . . . . .
C14 C 0.5504(5) 0.7712(4) 0.5342(4) 0.0238(15) Uani 1 1 d . . . . .
C15 C 0.5939(5) 0.7248(5) 0.4742(4) 0.0276(15) Uani 1 1 d . . . . .
C16 C 0.5225(5) 0.6465(4) 0.4298(4) 0.0242(15) Uani 1 1 d . . . . .
C17 C 0.5318(5) 0.5879(5) 0.3613(4) 0.0350(17) Uani 1 1 d . . . . .
H17 H 0.592397 0.604103 0.342970 0.042 Uiso 1 1 calc R U . . .
C18 C 0.4665(6) 0.5081(5) 0.3140(4) 0.0379(18) Uani 1 1 d . . . . .
H18 H 0.487585 0.479295 0.267290 0.045 Uiso 1 1 calc R U . . .
C19 C 0.3754(6) 0.4660(5) 0.3267(4) 0.0358(18) Uani 1 1 d . . . . .
H19 H 0.345818 0.408769 0.290674 0.043 Uiso 1 1 calc R U . . .
C20 C 0.3211(5) 0.4951(5) 0.3843(4) 0.0337(17) Uani 1 1 d . . . . .
H20 H 0.259373 0.455456 0.382462 0.040 Uiso 1 1 calc R U . . .
C21 C 0.3760(5) 0.7604(4) 0.5780(4) 0.0238(15) Uani 1 1 d . . . . .
C22 C 0.2767(5) 0.8068(4) 0.5306(4) 0.0294(16) Uani 1 1 d . . . . .
H22 H 0.258873 0.821003 0.468023 0.035 Uiso 1 1 calc R U . . .
C23 C 0.2024(6) 0.8331(5) 0.5732(5) 0.0394(18) Uani 1 1 d . . . . .
H23 H 0.134728 0.865045 0.539858 0.047 Uiso 1 1 calc R U . . .
C24 C 0.2281(6) 0.8121(5) 0.6646(5) 0.0376(18) Uani 1 1 d . . . . .
C25 C 0.3280(6) 0.7696(5) 0.7135(5) 0.0374(18) Uani 1 1 d . . . . .
H25 H 0.346492 0.757740 0.776488 0.045 Uiso 1 1 calc R U . . .
C26 C 0.4022(6) 0.7440(5) 0.6710(4) 0.0324(16) Uani 1 1 d . . . . .
H26 H 0.471239 0.715024 0.705414 0.039 Uiso 1 1 calc R U . . .
O28 O 0.1605(4) 0.8337(4) 0.7127(3) 0.0547(15) Uani 1 1 d . . . . .
C28 C 0.0519(6) 0.8692(6) 0.6640(6) 0.070(3) Uani 1 1 d . . . . .
H28A H 0.010056 0.873880 0.705036 0.105 Uiso 1 1 calc R U . . .
H28B H 0.014787 0.822661 0.614643 0.105 Uiso 1 1 calc R U . . .
H28C H 0.056261 0.935420 0.638729 0.105 Uiso 1 1 calc R U . . .
C31 C 0.6037(5) 0.8554(5) 0.5951(4) 0.0281(16) Uani 1 1 d . . . . .
C32 C 0.7136(6) 0.8538(5) 0.6499(4) 0.0340(17) Uani 1 1 d . . . . .
C33 C 0.7681(5) 0.9340(6) 0.7009(4) 0.0415(18) Uani 1 1 d . . . . .
H33 H 0.843913 0.929511 0.737641 0.050 Uiso 1 1 calc R U . . .
C34 C 0.7096(6) 1.0207(5) 0.6972(4) 0.0400(18) Uani 1 1 d . . . . .
H34 H 0.745959 1.077757 0.730182 0.048 Uiso 1 1 calc R U . . .
C35 C 0.5989(5) 1.0258(5) 0.6462(4) 0.0309(16) Uani 1 1 d . . . . .
H35 H 0.558776 1.085688 0.644839 0.037 Uiso 1 1 calc R U . . .
C36 C 0.5469(5) 0.9439(5) 0.5975(4) 0.0281(16) Uani 1 1 d . . . . .
H36 H 0.469909 0.947292 0.564299 0.034 Uiso 1 1 calc R U . . .
F37 F 0.7718(3) 0.7678(3) 0.6550(3) 0.0519(11) Uani 1 1 d . . . . .
C41 C 0.6901(5) 0.7582(5) 0.4519(4) 0.0268(15) Uani 1 1 d . . . . .
C42 C 0.7715(5) 0.6913(5) 0.4465(4) 0.0335(17) Uani 1 1 d . . . . .
H42 H 0.766984 0.622881 0.461273 0.040 Uiso 1 1 calc R U . . .
C43 C 0.8566(5) 0.7219(5) 0.4208(4) 0.0355(17) Uani 1 1 d . . . . .
H43 H 0.908919 0.674323 0.416236 0.043 Uiso 1 1 calc R U . . .
C44 C 0.8679(5) 0.8211(5) 0.4012(4) 0.0302(16) Uani 1 1 d . . . . .
C45 C 0.7918(5) 0.8888(5) 0.4092(4) 0.0363(18) Uani 1 1 d . . . . .
H45 H 0.799518 0.957698 0.397751 0.044 Uiso 1 1 calc R U . . .
C46 C 0.7045(5) 0.8580(5) 0.4337(4) 0.0320(16) Uani 1 1 d . . . . .
H46 H 0.652726 0.906235 0.438289 0.038 Uiso 1 1 calc R U . . .
O48 O 0.9517(4) 0.8591(3) 0.3775(3) 0.0460(13) Uani 1 1 d . . . . .
C48 C 1.0139(5) 0.7897(5) 0.3459(4) 0.0431(19) Uani 1 1 d . . . . .
H48A H 1.062882 0.826299 0.321457 0.065 Uiso 1 1 calc R U . . .
H48B H 0.963453 0.747745 0.298346 0.065 Uiso 1 1 calc R U . . .
H48C H 1.058076 0.747366 0.396373 0.065 Uiso 1 1 calc R U . . .

loop_
_atom_site_aniso_label
_atom_site_aniso_U_11
_atom_site_aniso_U_22
_atom_site_aniso_U_33
_atom_site_aniso_U_23
_atom_site_aniso_U_13
_atom_site_aniso_U_12
Au1 0.02650(14) 0.03295(15) 0.03128(15) -0.00217(15) 0.01211(11) -0.00132(15)
Cl1 0.0319(10) 0.0729(15) 0.0368(10) -0.0047(10) 0.0169(8) -0.0038(10)
C1 0.030(4) 0.026(4) 0.032(4) 0.003(3) 0.007(3) -0.001(3)
N2 0.027(3) 0.028(3) 0.032(3) -0.002(3) 0.011(3) -0.006(3)
C11 0.022(3) 0.029(4) 0.035(4) 0.010(3) 0.015(3) 0.003(3)
C12 0.019(3) 0.026(4) 0.029(4) 0.006(3) 0.013(3) 0.003(3)
C13 0.023(4) 0.029(4) 0.028(4) 0.002(3) 0.010(3) 0.000(3)
C14 0.017(3) 0.024(4) 0.028(4) 0.001(3) 0.004(3) 0.002(3)
C15 0.023(4) 0.028(4) 0.035(4) 0.007(3) 0.014(3) 0.007(3)
C16 0.024(4) 0.022(4) 0.027(4) 0.003(3) 0.008(3) 0.002(3)
C17 0.028(4) 0.042(5) 0.037(4) 0.008(3) 0.013(3) 0.002(3)
C18 0.049(5) 0.039(5) 0.029(4) -0.007(3) 0.018(4) -0.005(4)
C19 0.047(5) 0.034(4) 0.026(4) -0.011(3) 0.012(4) -0.005(3)
C20 0.030(4) 0.037(4) 0.032(4) -0.004(3) 0.008(3) -0.003(3)
C21 0.025(4) 0.022(4) 0.027(4) -0.002(3) 0.011(3) -0.002(3)
C22 0.032(4) 0.024(4) 0.035(4) 0.001(3) 0.015(3) 0.004(3)
C23 0.037(4) 0.026(4) 0.055(5) -0.004(4) 0.015(4) 0.003(3)
C24 0.031(4) 0.042(5) 0.050(5) -0.021(4) 0.027(4) -0.009(4)
C25 0.040(5) 0.042(5) 0.036(4) -0.013(3) 0.021(4) -0.013(4)
C26 0.028(4) 0.033(4) 0.037(4) -0.002(3) 0.012(3) -0.002(3)
O28 0.051(3) 0.066(4) 0.065(4) -0.018(3) 0.043(3) -0.008(3)
C28 0.066(6) 0.061(6) 0.114(8) -0.005(5) 0.069(6) 0.009(5)
C31 0.023(4) 0.033(4) 0.032(4) -0.005(3) 0.014(3) 0.000(3)
C32 0.040(4) 0.035(4) 0.030(4) -0.001(3) 0.015(4) 0.011(4)
C33 0.026(4) 0.057(5) 0.038(4) -0.006(4) 0.006(3) -0.005(4)
C34 0.038(5) 0.040(5) 0.037(4) -0.009(4) 0.006(4) -0.004(4)
C35 0.031(4) 0.026(4) 0.037(4) 0.003(3) 0.014(3) 0.007(3)
C36 0.024(4) 0.042(4) 0.022(3) 0.001(3) 0.012(3) 0.004(3)
F37 0.035(2) 0.048(3) 0.059(3) -0.012(2) -0.001(2) 0.016(2)
C41 0.021(4) 0.028(4) 0.032(4) -0.006(3) 0.010(3) -0.002(3)
C42 0.038(4) 0.027(4) 0.040(4) 0.011(3) 0.018(4) 0.003(3)
C43 0.039(4) 0.027(4) 0.045(4) -0.003(3) 0.019(4) 0.002(3)
C44 0.026(4) 0.031(4) 0.037(4) -0.002(3) 0.015(3) -0.006(3)
C45 0.036(4) 0.023(4) 0.049(5) 0.004(3) 0.013(4) -0.006(3)
C46 0.026(4) 0.028(4) 0.041(4) 0.001(3) 0.010(3) 0.008(3)
O48 0.042(3) 0.042(3) 0.067(4) 0.005(3) 0.035(3) -0.006(3)
C48 0.026(4) 0.064(5) 0.045(5) 0.005(4) 0.020(4) -0.004(4)

loop_
_atom_type_symbol
_atom_type_description
_atom_type_scat_dispersion_real
_atom_type_scat_dispersion_imag
_atom_type_scat_source
C C 0.0033 0.0016 'International Tables Vol C Tables 4.2.6.8 and 6.1.1.4'
H H 0.0000 0.0000 'International Tables Vol C Tables 4.2.6.8 and 6.1.1.4'
N N 0.0061 0.0033 'International Tables Vol C Tables 4.2.6.8 and 6.1.1.4'
O O 0.0106 0.0060 'International Tables Vol C Tables 4.2.6.8 and 6.1.1.4'
F F 0.0171 0.0103 'International Tables Vol C Tables 4.2.6.8 and 6.1.1.4'
Cl Cl 0.1484 0.1585 'International Tables Vol C Tables 4.2.6.8 and 6.1.1.4'
Au Au -2.0133 8.8022 'International Tables Vol C Tables 4.2.6.8 and 6.1.1.4'

loop_
_geom_angle_atom_site_label_1
_geom_angle_atom_site_label_2
_geom_angle_atom_site_label_3
_geom_angle
_geom_angle_site_symmetry_1
_geom_angle_site_symmetry_3
_geom_angle_publ_flag
C1 Au1 Cl1 176.74(18) . . ?
C1 Au1 Au1 98.18(18) . 3_566 ?
Cl1 Au1 Au1 83.81(5) . 3_566 ?
N2 C1 Au1 178.0(6) . . ?
C1 N2 C11 172.2(6) . . ?
C20 C11 C12 131.9(6) . . ?
C20 C11 N2 111.7(5) . . ?
C12 C11 N2 116.4(6) . . ?
C13 C12 C11 128.8(6) . . ?
C13 C12 C16 107.4(5) . . ?
C11 C12 C16 123.7(6) . . ?
C12 C13 C14 107.6(5) . . ?
C12 C13 C21 126.8(5) . . ?
C14 C13 C21 125.5(6) . . ?
C15 C14 C13 110.5(5) . . ?
C15 C14 C31 124.5(5) . . ?
C13 C14 C31 125.0(6) . . ?
C14 C15 C16 108.4(5) . . ?
C14 C15 C41 126.7(6) . . ?
C16 C15 C41 124.6(6) . . ?
C17 C16 C15 126.3(6) . . ?
C17 C16 C12 127.5(6) . . ?
C15 C16 C12 106.0(5) . . ?
C16 C17 C18 130.6(6) . . ?
C16 C17 H17 114.7 . . ?
C18 C17 H17 114.7 . . ?
C19 C18 C17 128.1(6) . . ?
C19 C18 H18 115.9 . . ?
C17 C18 H18 115.9 . . ?
C18 C19 C20 129.4(6) . . ?
C18 C19 H19 115.3 . . ?
C20 C19 H19 115.3 . . ?
C19 C20 C11 128.1(6) . . ?
C19 C20 H20 115.9 . . ?
C11 C20 H20 115.9 . . ?
C22 C21 C26 118.2(6) . . ?
C22 C21 C13 120.0(5) . . ?
C26 C21 C13 121.8(6) . . ?
C21 C22 C23 121.2(6) . . ?
C21 C22 H22 119.4 . . ?
C23 C22 H22 119.4 . . ?
C24 C23 C22 119.5(6) . . ?
C24 C23 H23 120.3 . . ?
C22 C23 H23 120.3 . . ?
O28 C24 C25 115.7(6) . . ?
O28 C24 C23 124.2(7) . . ?
C25 C24 C23 120.1(6) . . ?
C24 C25 C26 120.3(6) . . ?
C24 C25 H25 119.9 . . ?
C26 C25 H25 119.9 . . ?
C25 C26 C21 120.6(6) . . ?
C25 C26 H26 119.7 . . ?
C21 C26 H26 119.7 . . ?
C24 O28 C28 118.1(6) . . ?
O28 C28 H28A 109.5 . . ?
O28 C28 H28B 109.5 . . ?
H28A C28 H28B 109.5 . . ?
O28 C28 H28C 109.5 . . ?
H28A C28 H28C 109.5 . . ?
H28B C28 H28C 109.5 . . ?
C32 C31 C36 115.6(6) . . ?
C32 C31 C14 122.4(6) . . ?
C36 C31 C14 121.9(6) . . ?
F37 C32 C33 117.5(6) . . ?
F37 C32 C31 118.5(6) . . ?
C33 C32 C31 123.9(6) . . ?
C34 C33 C32 118.0(6) . . ?
C34 C33 H33 121.0 . . ?
C32 C33 H33 121.0 . . ?
C33 C34 C35 120.8(6) . . ?
C33 C34 H34 119.6 . . ?
C35 C34 H34 119.6 . . ?
C36 C35 C34 119.6(6) . . ?
C36 C35 H35 120.2 . . ?
C34 C35 H35 120.2 . . ?
C35 C36 C31 122.0(6) . . ?
C35 C36 H36 119.0 . . ?
C31 C36 H36 119.0 . . ?
C46 C41 C42 116.2(6) . . ?
C46 C41 C15 121.6(6) . . ?
C42 C41 C15 122.2(6) . . ?
C43 C42 C41 121.7(6) . . ?
C43 C42 H42 119.1 . . ?
C41 C42 H42 119.1 . . ?
C42 C43 C44 121.0(6) . . ?
C42 C43 H43 119.5 . . ?
C44 C43 H43 119.5 . . ?
O48 C44 C45 116.3(6) . . ?
O48 C44 C43 125.2(6) . . ?
C45 C44 C43 118.4(6) . . ?
C44 C45 C46 120.8(6) . . ?
C44 C45 H45 119.6 . . ?
C46 C45 H45 119.6 . . ?
C45 C46 C41 121.7(6) . . ?
C45 C46 H46 119.1 . . ?
C41 C46 H46 119.1 . . ?
C44 O48 C48 116.9(5) . . ?
O48 C48 H48A 109.5 . . ?
O48 C48 H48B 109.5 . . ?
H48A C48 H48B 109.5 . . ?
O48 C48 H48C 109.5 . . ?
H48A C48 H48C 109.5 . . ?
H48B C48 H48C 109.5 . . ?

loop_
_geom_bond_atom_site_label_1
_geom_bond_atom_site_label_2
_geom_bond_distance
_geom_bond_site_symmetry_2
_geom_bond_publ_flag
Au1 C1 1.921(7) . ?
Au1 Cl1 2.2455(16) . ?
Au1 Au1 3.3417(5) 3_566 ?
C1 N2 1.154(7) . ?
N2 C11 1.414(7) . ?
C11 C20 1.389(8) . ?
C11 C12 1.407(8) . ?
C12 C13 1.402(8) . ?
C12 C16 1.502(8) . ?
C13 C14 1.410(8) . ?
C13 C21 1.494(8) . ?
C14 C15 1.403(8) . ?
C14 C31 1.483(8) . ?
C15 C16 1.410(8) . ?
C15 C41 1.474(8) . ?
C16 C17 1.371(8) . ?
C17 C18 1.403(8) . ?
C17 H17 0.9500 . ?
C18 C19 1.382(8) . ?
C18 H18 0.9500 . ?
C19 C20 1.383(8) . ?
C19 H19 0.9500 . ?
C20 H20 0.9500 . ?
C21 C22 1.387(8) . ?
C21 C26 1.402(8) . ?
C22 C23 1.395(8) . ?
C22 H22 0.9500 . ?
C23 C24 1.389(9) . ?
C23 H23 0.9500 . ?
C24 O28 1.373(7) . ?
C24 C25 1.374(9) . ?
C25 C26 1.390(8) . ?
C25 H25 0.9500 . ?
C26 H26 0.9500 . ?
O28 C28 1.426(8) . ?
C28 H28A 0.9800 . ?
C28 H28B 0.9800 . ?
C28 H28C 0.9800 . ?
C31 C32 1.381(8) . ?
C31 C36 1.400(8) . ?
C32 F37 1.361(7) . ?
C32 C33 1.378(9) . ?
C33 C34 1.374(9) . ?
C33 H33 0.9500 . ?
C34 C35 1.377(8) . ?
C34 H34 0.9500 . ?
C35 C36 1.371(8) . ?
C35 H35 0.9500 . ?
C36 H36 0.9500 . ?
C41 C46 1.391(8) . ?
C41 C42 1.405(8) . ?
C42 C43 1.362(8) . ?
C42 H42 0.9500 . ?
C43 C44 1.381(8) . ?
C43 H43 0.9500 . ?
C44 O48 1.362(7) . ?
C44 C45 1.375(8) . ?
C45 C46 1.377(8) . ?
C45 H45 0.9500 . ?
C46 H46 0.9500 . ?
O48 C48 1.426(7) . ?
C48 H48A 0.9800 . ?
C48 H48B 0.9800 . ?
C48 H48C 0.9800 . ?

loop_
_geom_torsion_atom_site_label_1
_geom_torsion_atom_site_label_2
_geom_torsion_atom_site_label_3
_geom_torsion_atom_site_label_4
_geom_torsion
_geom_torsion_site_symmetry_1
_geom_torsion_site_symmetry_2
_geom_torsion_site_symmetry_3
_geom_torsion_site_symmetry_4
_geom_torsion_publ_flag
C20 C11 C12 C13 -179.9(7) . . . . ?
N2 C11 C12 C13 -0.3(9) . . . . ?
C20 C11 C12 C16 -3.7(11) . . . . ?
N2 C11 C12 C16 175.8(5) . . . . ?
C11 C12 C13 C14 174.5(6) . . . . ?
C16 C12 C13 C14 -2.2(7) . . . . ?
C11 C12 C13 C21 -8.3(10) . . . . ?
C16 C12 C13 C21 175.0(5) . . . . ?
C12 C13 C14 C15 2.1(7) . . . . ?
C21 C13 C14 C15 -175.2(5) . . . . ?
C12 C13 C14 C31 -177.3(6) . . . . ?
C21 C13 C14 C31 5.4(10) . . . . ?
C13 C14 C15 C16 -1.1(7) . . . . ?
C31 C14 C15 C16 178.3(6) . . . . ?
C13 C14 C15 C41 172.1(6) . . . . ?
C31 C14 C15 C41 -8.5(10) . . . . ?
C14 C15 C16 C17 175.0(6) . . . . ?
C41 C15 C16 C17 1.7(10) . . . . ?
C14 C15 C16 C12 -0.3(6) . . . . ?
C41 C15 C16 C12 -173.6(5) . . . . ?
C13 C12 C16 C17 -173.7(6) . . . . ?
C11 C12 C16 C17 9.5(10) . . . . ?
C13 C12 C16 C15 1.5(7) . . . . ?
C11 C12 C16 C15 -175.4(6) . . . . ?
C15 C16 C17 C18 179.0(7) . . . . ?
C12 C16 C17 C18 -6.7(11) . . . . ?
C16 C17 C18 C19 -1.8(12) . . . . ?
C17 C18 C19 C20 4.7(12) . . . . ?
C18 C19 C20 C11 -0.1(12) . . . . ?
C12 C11 C20 C19 -1.9(12) . . . . ?
N2 C11 C20 C19 178.6(6) . . . . ?
C12 C13 C21 C22 -69.3(8) . . . . ?
C14 C13 C21 C22 107.4(7) . . . . ?
C12 C13 C21 C26 108.3(7) . . . . ?
C14 C13 C21 C26 -74.9(8) . . . . ?
C26 C21 C22 C23 -2.5(9) . . . . ?
C13 C21 C22 C23 175.2(6) . . . . ?
C21 C22 C23 C24 -0.2(10) . . . . ?
C22 C23 C24 O28 -179.3(6) . . . . ?
C22 C23 C24 C25 2.7(10) . . . . ?
O28 C24 C25 C26 179.4(6) . . . . ?
C23 C24 C25 C26 -2.4(10) . . . . ?
C24 C25 C26 C21 -0.4(10) . . . . ?
C22 C21 C26 C25 2.8(9) . . . . ?
C13 C21 C26 C25 -174.9(6) . . . . ?
C25 C24 O28 C28 -174.3(6) . . . . ?
C23 C24 O28 C28 7.7(10) . . . . ?
C15 C14 C31 C32 -48.9(9) . . . . ?
C13 C14 C31 C32 130.4(7) . . . . ?
C15 C14 C31 C36 127.9(6) . . . . ?
C13 C14 C31 C36 -52.8(9) . . . . ?
C36 C31 C32 F37 176.0(5) . . . . ?
C14 C31 C32 F37 -7.0(9) . . . . ?
C36 C31 C32 C33 -3.1(10) . . . . ?
C14 C31 C32 C33 173.9(6) . . . . ?
F37 C32 C33 C34 -179.1(6) . . . . ?
C31 C32 C33 C34 0.1(11) . . . . ?
C32 C33 C34 C35 2.1(10) . . . . ?
C33 C34 C35 C36 -1.1(10) . . . . ?
C34 C35 C36 C31 -2.3(10) . . . . ?
C32 C31 C36 C35 4.2(9) . . . . ?
C14 C31 C36 C35 -172.8(6) . . . . ?
C14 C15 C41 C46 -44.8(9) . . . . ?
C16 C15 C41 C46 127.3(7) . . . . ?
C14 C15 C41 C42 136.0(7) . . . . ?
C16 C15 C41 C42 -51.9(9) . . . . ?
C46 C41 C42 C43 -3.0(9) . . . . ?
C15 C41 C42 C43 176.1(6) . . . . ?
C41 C42 C43 C44 1.8(10) . . . . ?
C42 C43 C44 O48 178.1(6) . . . . ?
C42 C43 C44 C45 0.7(10) . . . . ?
O48 C44 C45 C46 -179.4(6) . . . . ?
C43 C44 C45 C46 -1.8(10) . . . . ?
C44 C45 C46 C41 0.5(10) . . . . ?
C42 C41 C46 C45 1.9(9) . . . . ?
C15 C41 C46 C45 -177.3(6) . . . . ?
C45 C44 O48 C48 -164.0(6) . . . . ?
C43 C44 O48 C48 18.5(9) . . . . ?
